data_1550517
loop_
_publ_author_name
'Cohen, R.E.'
'Lin, Y.'

_publ_section_title
;
 Prediction of a potential high-pressure structure of FeSiO3
;
_journal_name_full 'Physical Review B'
_journal_page_first 140102
_journal_page_last 140104
_journal_volume 90
_journal_year 2014
_chemical_formula_sum 'Fe O3 Si'
_chemical_name_common FeSiO3
_chemical_name_mineral 'post-perovskite II of FeSiO3'
_space_group_IT_number 65
_space_group_name_H-M_alt 'C m m m'
_symmetry_space_group_name_Hall '-C 2 2'
_symmetry_space_group_name_H-M 'C m m m'
_cell_angle_alpha 90
_cell_angle_beta 90
_cell_angle_gamma 90
_cell_formula_units_Z 4
_cell_length_a 10.08200
_cell_length_b 5.47800
_cell_length_c 2.49500
_cell_volume 137.797
_cod_data_source_file FeSiO3-ppv-II-100GPa.cif
_cod_data_source_block FeSiO3_ppvII
_cod_original_formula_sum 'Fe Si O3'
_cod_database_code 1550517

loop_
_space_group_symop_operation_xyz
'x, y, z'
'-x, -y, -z'
'-x, -y, z'
'x, y, -z'
'-x, y, -z'
'x, -y, z'
'x, -y, -z'
'-x, y, z'
'x+1/2, y+1/2, z'
'-x+1/2, -y+1/2, -z'
'-x+1/2, -y+1/2, z'
'x+1/2, y+1/2, -z'
'-x+1/2, y+1/2, -z'
'x+1/2, -y+1/2, z'
'x+1/2, -y+1/2, -z'
'-x+1/2, y+1/2, z'

loop_
_atom_site_label
_atom_site_occupancy
_atom_site_fract_x
_atom_site_fract_y
_atom_site_fract_z
_atom_site_adp_type
_atom_site_B_iso_or_equiv
_atom_site_type_symbol
Fe 1.0 0.250000 0.250000 0.000000 Biso 1.000000 Fe
Si1 1.0 0.000000 0.000000 0.000000 Biso 1.000000 Si
Si2 1.0 0.500000 0.000000 0.500000 Biso 1.000000 Si
O1 1.0 0.000000 0.702000 0.000000 Biso 1.000000 O
O2 1.0 0.336000 0.000000 0.500000 Biso 1.000000 O
O3 1.0 0.115000 0.000000 0.500000 Biso 1.000000 O
